data_7133690
loop_
_publ_author_name
'Kennedy, Dominic B.'
'Evans, Matthew J.'
'Jones, Dafydd D. L.'
'Parr, Joseph M.'
'Hill, Michael S.'
'Jones, Cameron'

_publ_section_title
;
 A series of neutral alkaline earth metal hydride complexes supported by a
 bulky, unsymmetrical &#x3b2;-diketiminate ligand,
 [{(<sup>Dip/TCHP</sup>Nacnac)M(&#x3bc;-H)}<sub>2</sub>] (M = Mg, Ca, Sr
 or Ba).
;
_journal_issue 78
_journal_name_full 'Chemical communications (Cambridge, England)'
_journal_page_first 10894
_journal_page_last 10897
_journal_paper_doi 10.1039/d4cc04286g
_journal_volume 60
_journal_year 2024
_chemical_formula_sum 'C100 H138 Ba2 N4'
_chemical_formula_weight 1670.82
_space_group_crystal_system triclinic
_space_group_IT_number 2
_space_group_name_Hall '-P 1'
_space_group_name_H-M_alt 'P -1'
_atom_sites_solution_hydrogens mixed
_audit_creation_method SHELXL-2018/3
_audit_update_record
;
2024-08-21 deposited with the CCDC.	2024-09-05 downloaded from the CCDC.
;
_cell_angle_alpha 105.02(3)
_cell_angle_beta 113.64(3)
_cell_angle_gamma 102.69(3)
_cell_formula_units_Z 1
_cell_length_a 12.440(3)
_cell_length_b 14.610(3)
_cell_length_c 14.740(3)
_cell_measurement_reflns_used 8895
_cell_measurement_temperature 100(2)
_cell_measurement_theta_max 26.372
_cell_measurement_theta_min 1.550
_cell_volume 2206.1(13)
_computing_cell_refinement 'XDS (Kabsch, 2010)'
_computing_data_collection 'AS QEGUI'
_computing_data_reduction 'XDS (Kabsch, 2010)'
_computing_structure_refinement 'SHELXL-2018/3 (Sheldrick, 2018)'
_computing_structure_solution 'SHELXT 2018/2 (Sheldrick, 2018)'
_diffrn_ambient_temperature 100(2)
_diffrn_detector_area_resol_mean 13.3
_diffrn_measured_fraction_theta_full 0.983
_diffrn_measured_fraction_theta_max 0.984
_diffrn_measurement_device_type MX2
_diffrn_measurement_method 'Dectris Eiger 16M'
_diffrn_radiation_type Synchrotron
_diffrn_radiation_wavelength 0.71073
_diffrn_reflns_av_R_equivalents 0.0439
_diffrn_reflns_av_unetI/netI 0.0314
_diffrn_reflns_Laue_measured_fraction_full 0.983
_diffrn_reflns_Laue_measured_fraction_max 0.984
_diffrn_reflns_limit_h_max 15
_diffrn_reflns_limit_h_min -15
_diffrn_reflns_limit_k_max 18
_diffrn_reflns_limit_k_min -18
_diffrn_reflns_limit_l_max 18
_diffrn_reflns_limit_l_min -18
_diffrn_reflns_number 54985
_diffrn_reflns_point_group_measured_fraction_full 0.983
_diffrn_reflns_point_group_measured_fraction_max 0.984
_diffrn_reflns_theta_full 25.242
_diffrn_reflns_theta_max 26.372
_diffrn_reflns_theta_min 1.550
_diffrn_source 'MX2 Beamline Australian Synchrotron'
_exptl_absorpt_coefficient_mu 0.934
_exptl_absorpt_correction_T_max 'Value not reported by XDS'
_exptl_absorpt_correction_T_min 'Value not reported by XDS'
_exptl_absorpt_correction_type multi-scan
_exptl_absorpt_process_details 'XDS (Kabsch, 2010)'
_exptl_crystal_colour colorless
_exptl_crystal_density_diffrn 1.258
_exptl_crystal_description plate
_exptl_crystal_F_000 878
_exptl_crystal_size_max 0.01
_exptl_crystal_size_mid 0.005
_exptl_crystal_size_min 0.003
_exptl_transmission_factor_max 'Value not reported by XDS'
_exptl_transmission_factor_min 'Value not reported by XDS'
_refine_diff_density_max 3.007
_refine_diff_density_min -1.318
_refine_diff_density_rms 0.118
_refine_ls_extinction_method none
_refine_ls_goodness_of_fit_ref 1.052
_refine_ls_hydrogen_treatment mixed
_refine_ls_matrix_type full
_refine_ls_number_parameters 542
_refine_ls_number_reflns 8895
_refine_ls_number_restraints 342
_refine_ls_restrained_S_all 1.049
_refine_ls_R_factor_all 0.0648
_refine_ls_R_factor_gt 0.0637
_refine_ls_shift/su_max 0.001
_refine_ls_shift/su_mean 0.000
_refine_ls_structure_factor_coef Fsqd
_refine_ls_weighting_details 'w=1/[\s^2^(Fo^2^)+(0.0990P)^2^+3.3662P] where P=(Fo^2^+2Fc^2^)/3'
_refine_ls_weighting_scheme calc
_refine_ls_wR_factor_gt 0.1737
_refine_ls_wR_factor_ref 0.1748
_reflns_Friedel_coverage 0.000
_reflns_number_gt 8584
_reflns_number_total 8895
_reflns_threshold_expression 'I > 2\s(I)'
_cod_data_source_file d4cc04286g2.cif
_cod_data_source_block cj1696
_cod_depositor_comments
;
The following automatic conversions were performed:

data item '_exptl_absorpt_correction_type' value 'Multi-Scan' was
changed to 'multi-scan' in accordance with the
/home/data/users/saulius/crontab/automatic-downloads/rss-feeds/RSC/lib/dictionaries/cif_core.dic
dictionary named 'cif_core.dic' version 2.4.2 last updated on
2011-04-26.

Automatic conversion script
Id: cif_fix_values 8170 2020-07-09 18:12:32Z antanas 

 Adding full bibliography for 7133684--7133690.cif.
;
_cod_original_cell_volume 2206.3(10)
_cod_database_code 7133690
_shelx_shelxl_version_number 2018/3
_shelx_space_group_comment
;
The symmetry employed for this shelxl refinement is uniquely defined
by the following loop, which should always be used as a source of
symmetry information in preference to the above space-group names.
They are only intended as comments.
;
_shelx_estimated_absorpt_t_min 'Value not reported by XDS'
_shelx_estimated_absorpt_t_max 'Value not reported by XDS'

loop_
_space_group_symop_operation_xyz
'x, y, z'
'-x, -y, -z'

loop_
_atom_site_label
_atom_site_type_symbol
_atom_site_fract_x
_atom_site_fract_y
_atom_site_fract_z
_atom_site_U_iso_or_equiv
_atom_site_adp_type
_atom_site_occupancy
_atom_site_site_symmetry_order
_atom_site_calc_flag
_atom_site_refinement_flags_posn
_atom_site_refinement_flags_adp
_atom_site_refinement_flags_occupancy
_atom_site_disorder_assembly
_atom_site_disorder_group
Ba1 Ba 0.35398(3) 0.38706(2) 0.88982(2) 0.06195(13) Uani 1 1 d . . . . .
N2 N 0.4696(3) 0.3989(2) 0.7671(3) 0.0462(7) Uani 1 1 d . . . . .
N1 N 0.2342(3) 0.2377(2) 0.6979(3) 0.0470(7) Uani 1 1 d . . . . .
C2 C 0.1455(4) 0.1083(3) 0.7519(3) 0.0499(9) Uani 1 1 d . . . . .
C3 C 0.0554(4) 0.0670(3) 0.7778(4) 0.0530(9) Uani 1 1 d . . . . .
H3 H 0.063433 0.015756 0.805939 0.064 Uiso 1 1 calc R U . . .
C30 C 0.5780(4) 0.4895(3) 0.8370(3) 0.0476(8) Uani 1 1 d . . . . .
C28 C 0.4487(4) 0.3437(3) 0.6708(3) 0.0500(9) Uani 1 1 d . . . . .
C4 C -0.0460(4) 0.0980(3) 0.7638(3) 0.0503(9) Uani 1 1 d D . . . .
C32 C 0.7965(4) 0.5776(4) 0.9764(3) 0.0548(10) Uani 1 1 d . . . . .
H32 H 0.875665 0.576032 1.021198 0.066 Uiso 1 1 calc R U . . .
C6 C 0.0314(4) 0.2162(3) 0.6944(3) 0.0482(8) Uani 1 1 d D . . . .
C33 C 0.7831(4) 0.6699(3) 0.9852(4) 0.0569(10) Uani 1 1 d . . . . .
H33 H 0.852915 0.731326 1.034837 0.068 Uiso 1 1 calc R U . . .
C25 C 0.1391(4) 0.1107(3) 0.5143(4) 0.0583(11) Uani 1 1 d . . . . .
H25A H 0.159804 0.050889 0.520646 0.087 Uiso 1 1 calc R U . . .
H25B H 0.133583 0.116413 0.447907 0.087 Uiso 1 1 calc R U . . .
H25C H 0.057992 0.103438 0.512531 0.087 Uiso 1 1 calc R U . . .
C26 C 0.2413(4) 0.2058(3) 0.6102(3) 0.0460(8) Uani 1 1 d . . . . .
C5 C -0.0552(4) 0.1735(3) 0.7220(3) 0.0528(9) Uani 1 1 d . . . . .
H5 H -0.123486 0.196105 0.712379 0.063 Uiso 1 1 calc R U . . .
C31 C 0.6958(4) 0.4855(3) 0.9025(3) 0.0531(9) Uani 1 1 d . . . . .
C7 C 0.2550(4) 0.0710(4) 0.7656(4) 0.0566(10) Uani 1 1 d . . . . .
H7 H 0.284024 0.087992 0.715684 0.068 Uiso 1 1 calc R U . . .
C29 C 0.5404(5) 0.3722(4) 0.6300(4) 0.0639(11) Uani 1 1 d . . . . .
H29A H 0.598272 0.442938 0.674505 0.096 Uiso 1 1 calc R U . . .
H29B H 0.493398 0.364841 0.555272 0.096 Uiso 1 1 calc R U . . .
H29C H 0.588577 0.327186 0.633779 0.096 Uiso 1 1 calc R U . . .
C1 C 0.1354(4) 0.1843(3) 0.7104(3) 0.0456(8) Uani 1 1 d . . . . .
C35 C 0.5626(4) 0.5838(3) 0.8475(4) 0.0604(11) Uani 1 1 d . . . . .
C34 C 0.6671(4) 0.6734(3) 0.9214(4) 0.0595(11) Uani 1 1 d . . . . .
H34 H 0.658634 0.737502 0.927911 0.071 Uiso 1 1 calc R U . . .
C27 C 0.3412(4) 0.2551(3) 0.5969(3) 0.0514(9) Uani 1 1 d . . . . .
H27 H 0.335564 0.224698 0.529035 0.062 Uiso 1 1 calc R U . . .
C39 C 0.4397(5) 0.5893(4) 0.7708(4) 0.0671(13) Uani 1 1 d . . . . .
H39 H 0.368898 0.528426 0.754550 0.081 Uiso 1 1 calc R U . . .
C8 C 0.3675(5) 0.1264(4) 0.8775(5) 0.0719(14) Uani 1 1 d . . . . .
H8A H 0.341474 0.115225 0.930228 0.086 Uiso 1 1 calc R U . . .
H8B H 0.395956 0.200334 0.893839 0.086 Uiso 1 1 calc R U . . .
C36 C 0.7190(5) 0.3863(4) 0.8902(4) 0.0691(13) Uani 1 1 d . . . . .
H36 H 0.637325 0.328901 0.836282 0.083 Uiso 1 1 calc R U . . .
C41 C 0.4157(6) 0.6836(5) 0.8181(6) 0.0811(16) Uani 1 1 d . . . . .
H41A H 0.433164 0.693857 0.891704 0.122 Uiso 1 1 calc R U . . .
H41B H 0.327561 0.674302 0.774213 0.122 Uiso 1 1 calc R U . . .
H41C H 0.471099 0.743155 0.818650 0.122 Uiso 1 1 calc R U . . .
C10 C 0.4366(5) -0.0229(4) 0.8551(5) 0.0720(13) Uani 1 1 d . . . . .
H10A H 0.508180 -0.043793 0.858597 0.086 Uiso 1 1 calc R U . . .
H10B H 0.411600 -0.043415 0.904864 0.086 Uiso 1 1 calc R U . . .
C9 C 0.4775(5) 0.0909(5) 0.8900(6) 0.0819(17) Uani 1 1 d . . . . .
H9A H 0.513114 0.112251 0.846330 0.098 Uiso 1 1 calc R U . . .
H9B H 0.544567 0.123718 0.966168 0.098 Uiso 1 1 calc R U . . .
C11 C 0.3286(6) -0.0755(5) 0.7436(5) 0.0778(15) Uani 1 1 d . . . . .
H11A H 0.301703 -0.149995 0.723797 0.093 Uiso 1 1 calc R U . . .
H11B H 0.356021 -0.059688 0.693093 0.093 Uiso 1 1 calc R U . . .
C51 C 0.8180(6) 0.6449(5) 0.7521(5) 0.0755(14) Uani 1 1 d . . . . .
H51 H 0.762127 0.615254 0.774387 0.091 Uiso 1 1 calc R U . . .
C12 C 0.2176(5) -0.0426(4) 0.7330(5) 0.0783(16) Uani 1 1 d . . . . .
H12A H 0.148649 -0.077226 0.657626 0.094 Uiso 1 1 calc R U . . .
H12B H 0.185632 -0.063507 0.778990 0.094 Uiso 1 1 calc R U . . .
C55 C 0.8527(9) 0.6830(6) 0.6182(6) 0.097(2) Uani 1 1 d . U . . .
H55 H 0.821461 0.680588 0.546989 0.117 Uiso 1 1 calc R U . . .
C54 C 0.9742(9) 0.7281(6) 0.6865(7) 0.104(2) Uani 1 1 d . U . . .
H54 H 1.029285 0.756283 0.662804 0.125 Uiso 1 1 calc R U . . .
C56 C 0.7719(8) 0.6402(6) 0.6484(6) 0.095(2) Uani 1 1 d . . . . .
H56 H 0.684283 0.607204 0.598645 0.114 Uiso 1 1 calc R U . . .
C40 C 0.4371(7) 0.5831(5) 0.6652(5) 0.0857(17) Uani 1 1 d . . . . .
H40A H 0.510330 0.638304 0.679368 0.129 Uiso 1 1 calc R U . . .
H40B H 0.359585 0.589753 0.618027 0.129 Uiso 1 1 calc R U . . .
H40C H 0.439730 0.517407 0.630150 0.129 Uiso 1 1 calc R U . . .
C38 C 0.7687(7) 0.3696(5) 0.9951(6) 0.0918(19) Uani 1 1 d . . . . .
H38A H 0.708087 0.369345 1.021753 0.138 Uiso 1 1 calc R U . . .
H38B H 0.849648 0.424535 1.048535 0.138 Uiso 1 1 calc R U . . .
H38C H 0.780282 0.304101 0.982295 0.138 Uiso 1 1 calc R U . . .
C52 C 0.9443(6) 0.6921(5) 0.8231(5) 0.0797(15) Uani 1 1 d . . . . .
H52 H 0.976232 0.694462 0.894356 0.096 Uiso 1 1 calc R U . . .
C49 C 0.4748(7) 0.0636(6) 0.5674(6) 0.0873(18) Uani 1 1 d . . . . .
H49 H 0.456283 0.108400 0.613376 0.105 Uiso 1 1 calc R U . . .
C53 C 1.0240(8) 0.7357(6) 0.7918(8) 0.107(2) Uani 1 1 d . . . . .
H53 H 1.111631 0.770379 0.840790 0.128 Uiso 1 1 calc R U . . .
C50 C 0.5830(7) 0.0957(6) 0.5663(7) 0.102(2) Uani 1 1 d . . . . .
H50 H 0.643132 0.162247 0.613574 0.122 Uiso 1 1 calc R U . . .
C48 C 0.3923(7) -0.0316(6) 0.5042(7) 0.099(2) Uani 1 1 d . . . . .
H48 H 0.316950 -0.055203 0.507454 0.119 Uiso 1 1 calc R U . . .
C37 C 0.8137(7) 0.3843(6) 0.8476(7) 0.102(2) Uani 1 1 d . . . . .
H37A H 0.892507 0.442927 0.896967 0.153 Uiso 1 1 calc R U . . .
H37B H 0.778098 0.387314 0.776353 0.153 Uiso 1 1 calc R U . . .
H37C H 0.830757 0.321248 0.842371 0.153 Uiso 1 1 calc R U . . .
C20 C -0.1413(17) 0.2557(14) 0.5644(19) 0.064(5) Uani 0.29(2) 1 d D U P A 1
H20A H -0.176854 0.267255 0.613698 0.077 Uiso 0.29(2) 1 calc R U P A 1
H20B H -0.184314 0.183358 0.514031 0.077 Uiso 0.29(2) 1 calc R U P A 1
C19 C 0.0002(19) 0.2800(14) 0.6285(17) 0.058(6) Uani 0.29(2) 1 d D U P A 1
H19 H 0.034700 0.268460 0.577628 0.069 Uiso 0.29(2) 1 calc R U P A 1
C24 C 0.0677(18) 0.3919(14) 0.7081(17) 0.057(5) Uani 0.29(2) 1 d D U P A 1
H24A H 0.159110 0.406776 0.749778 0.068 Uiso 0.29(2) 1 calc R U P A 1
H24B H 0.034427 0.404417 0.759018 0.068 Uiso 0.29(2) 1 calc R U P A 1
C23 C 0.0461(18) 0.4618(17) 0.646(2) 0.070(5) Uani 0.29(2) 1 d D U P A 1
H23A H 0.087708 0.533865 0.696561 0.084 Uiso 0.29(2) 1 calc R U P A 1
H23B H 0.083613 0.451945 0.597594 0.084 Uiso 0.29(2) 1 calc R U P A 1
C22 C -0.096(2) 0.4370(16) 0.579(3) 0.071(10) Uani 0.29(2) 1 d D U P A 1
H22A H -0.132046 0.451046 0.627082 0.085 Uiso 0.29(2) 1 calc R U P A 1
H22B H -0.109121 0.480994 0.537355 0.085 Uiso 0.29(2) 1 calc R U P A 1
C21 C -0.162(3) 0.3251(16) 0.5013(17) 0.078(7) Uani 0.29(2) 1 d D U P A 1
H21A H -0.128699 0.311819 0.450580 0.093 Uiso 0.29(2) 1 calc R U P A 1
H21B H -0.253603 0.310005 0.459084 0.093 Uiso 0.29(2) 1 calc R U P A 1
C47 C -0.0988(13) 0.2622(6) 0.5430(6) 0.072(3) Uani 0.71(2) 1 d D U P A 2
H47A H -0.172658 0.239483 0.553257 0.086 Uiso 0.71(2) 1 calc R U P A 2
H47B H -0.100133 0.202516 0.491394 0.086 Uiso 0.71(2) 1 calc R U P A 2
C43 C 0.0299(13) 0.3969(7) 0.7230(7) 0.070(3) Uani 0.71(2) 1 d D U P A 2
H43A H 0.111230 0.424430 0.790385 0.084 Uiso 0.71(2) 1 calc R U P A 2
H43B H -0.038342 0.382138 0.741718 0.084 Uiso 0.71(2) 1 calc R U P A 2
C44 C 0.0210(12) 0.4782(6) 0.6760(8) 0.081(3) Uani 0.71(2) 1 d D U P A 2
H44A H 0.025748 0.539499 0.728226 0.098 Uiso 0.71(2) 1 calc R U P A 2
H44B H 0.092966 0.497903 0.662685 0.098 Uiso 0.71(2) 1 calc R U P A 2
C45 C -0.1016(13) 0.4390(8) 0.5717(10) 0.077(4) Uani 0.71(2) 1 d D U P A 2
H45A H -0.173696 0.425023 0.585739 0.093 Uiso 0.71(2) 1 calc R U P A 2
H45B H -0.103987 0.491097 0.540072 0.093 Uiso 0.71(2) 1 calc R U P A 2
C46 C -0.1114(15) 0.3430(8) 0.4946(8) 0.080(3) Uani 0.71(2) 1 d D U P A 2
H46A H -0.044350 0.359155 0.474826 0.096 Uiso 0.71(2) 1 calc R U P A 2
H46B H -0.193802 0.315189 0.428186 0.096 Uiso 0.71(2) 1 calc R U P A 2
C42 C 0.0203(10) 0.2994(7) 0.6497(8) 0.052(2) Uani 0.71(2) 1 d D . P A 2
H42 H 0.092436 0.316828 0.635001 0.062 Uiso 0.71(2) 1 calc R U P A 2
C13 C -0.1453(4) 0.0527(3) 0.7915(4) 0.0577(10) Uani 1 1 d D U . . .
H13 H -0.208219 0.086416 0.772008 0.069 Uiso 1 1 calc R U . . .
C14 C -0.0908(5) 0.0787(5) 0.9108(4) 0.0806(16) Uani 1 1 d D U . . .
H14A H -0.054286 0.153586 0.949531 0.097 Uiso 1 1 calc R U . . .
H14B H -0.022047 0.052227 0.935353 0.097 Uiso 1 1 calc R U . . .
C15 C -0.1916(6) 0.0330(6) 0.9382(5) 0.0913(19) Uani 1 1 d D U . . .
H15A H -0.151372 0.045644 1.015651 0.110 Uiso 1 1 calc R U . . .
H15B H -0.253849 0.066825 0.923560 0.110 Uiso 1 1 calc R U . . .
C16 C -0.2579(6) -0.0796(5) 0.8731(7) 0.101(2) Uani 1 1 d D U . . .
H16A H -0.324850 -0.106218 0.889960 0.121 Uiso 1 1 calc R U . . .
H16B H -0.196966 -0.113935 0.893425 0.121 Uiso 1 1 calc R U . . .
C17 C -0.3163(7) -0.1044(5) 0.7532(7) 0.106(2) Uani 1 1 d D U . . .
H17A H -0.383678 -0.076209 0.731156 0.127 Uiso 1 1 calc R U . . .
H17B H -0.354813 -0.179151 0.713434 0.127 Uiso 1 1 calc R U . . .
C18 C -0.2167(7) -0.0596(4) 0.7247(7) 0.094(2) Uani 1 1 d D U . . .
H18A H -0.156618 -0.095595 0.736289 0.113 Uiso 1 1 calc R U . . .
H18B H -0.258271 -0.070639 0.647646 0.113 Uiso 1 1 calc R U . . .
H H 0.567(8) 0.428(6) 1.029(7) 0.113 Uiso 1 1 d . U . . .

loop_
_atom_site_aniso_label
_atom_site_aniso_U_11
_atom_site_aniso_U_22
_atom_site_aniso_U_33
_atom_site_aniso_U_23
_atom_site_aniso_U_13
_atom_site_aniso_U_12
Ba1 0.05636(19) 0.05000(18) 0.05411(19) 0.00024(12) 0.02532(14) 0.00193(12)
N2 0.0383(15) 0.0333(15) 0.0450(16) 0.0054(13) 0.0119(13) 0.0023(13)
N1 0.0406(15) 0.0338(15) 0.0439(16) 0.0067(13) 0.0117(13) 0.0012(13)
C2 0.0401(18) 0.0391(19) 0.051(2) 0.0100(16) 0.0140(16) 0.0044(15)
C3 0.048(2) 0.0390(19) 0.057(2) 0.0148(17) 0.0202(18) 0.0049(16)
C30 0.0375(18) 0.0351(18) 0.0463(19) 0.0059(15) 0.0117(15) 0.0002(15)
C28 0.0434(19) 0.041(2) 0.050(2) 0.0108(17) 0.0179(17) 0.0058(16)
C4 0.0428(19) 0.0393(19) 0.046(2) 0.0059(16) 0.0154(16) 0.0012(15)
C32 0.0372(18) 0.053(2) 0.047(2) 0.0073(18) 0.0099(16) 0.0040(17)
C6 0.0450(19) 0.0418(19) 0.0411(18) 0.0089(16) 0.0132(15) 0.0102(16)
C33 0.046(2) 0.044(2) 0.050(2) 0.0028(17) 0.0140(18) -0.0032(17)
C25 0.052(2) 0.044(2) 0.044(2) 0.0013(17) 0.0126(18) -0.0032(18)
C26 0.0408(18) 0.0336(17) 0.0420(18) 0.0055(15) 0.0115(15) 0.0036(15)
C5 0.045(2) 0.048(2) 0.049(2) 0.0107(17) 0.0156(17) 0.0108(17)
C31 0.044(2) 0.043(2) 0.049(2) 0.0047(17) 0.0135(17) 0.0083(17)
C7 0.048(2) 0.048(2) 0.066(3) 0.022(2) 0.023(2) 0.0138(18)
C29 0.054(2) 0.057(3) 0.061(3) 0.009(2) 0.027(2) 0.003(2)
C1 0.0415(18) 0.0321(17) 0.0438(18) 0.0054(14) 0.0154(15) 0.0010(14)
C35 0.048(2) 0.038(2) 0.059(2) 0.0071(18) 0.0056(19) 0.0065(17)
C34 0.055(2) 0.035(2) 0.057(2) 0.0074(18) 0.0126(19) 0.0028(18)
C27 0.050(2) 0.042(2) 0.0420(19) 0.0032(16) 0.0186(17) 0.0038(17)
C39 0.053(2) 0.042(2) 0.071(3) 0.014(2) 0.007(2) 0.0107(19)
C8 0.053(2) 0.053(3) 0.074(3) 0.004(2) 0.013(2) 0.016(2)
C36 0.051(2) 0.047(2) 0.072(3) 0.008(2) 0.007(2) 0.017(2)
C41 0.070(3) 0.059(3) 0.093(4) 0.025(3) 0.021(3) 0.030(3)
C10 0.068(3) 0.066(3) 0.072(3) 0.025(3) 0.024(3) 0.029(3)
C9 0.051(3) 0.060(3) 0.098(4) 0.016(3) 0.014(3) 0.019(2)
C11 0.070(3) 0.067(3) 0.070(3) 0.008(3) 0.019(3) 0.032(3)
C51 0.078(3) 0.073(3) 0.067(3) 0.018(3) 0.037(3) 0.018(3)
C12 0.063(3) 0.057(3) 0.076(3) 0.005(2) 0.011(3) 0.022(2)
C55 0.133(4) 0.088(3) 0.085(3) 0.046(3) 0.051(3) 0.053(3)
C54 0.126(4) 0.082(4) 0.113(4) 0.042(3) 0.074(3) 0.020(3)
C56 0.105(5) 0.101(5) 0.072(4) 0.027(4) 0.033(4) 0.053(4)
C40 0.083(4) 0.082(4) 0.074(3) 0.030(3) 0.018(3) 0.036(3)
C38 0.097(5) 0.069(4) 0.092(4) 0.030(3) 0.026(4) 0.040(3)
C52 0.085(4) 0.075(4) 0.072(3) 0.025(3) 0.037(3) 0.020(3)
C49 0.083(4) 0.089(4) 0.079(4) 0.016(3) 0.032(3) 0.046(4)
C53 0.094(5) 0.081(5) 0.120(6) 0.019(4) 0.056(5) 0.004(4)
C50 0.082(4) 0.070(4) 0.104(5) 0.005(4) 0.022(4) 0.022(3)
C48 0.082(4) 0.089(5) 0.119(6) 0.027(4) 0.052(4) 0.028(4)
C37 0.084(4) 0.095(5) 0.100(5) 0.010(4) 0.029(4) 0.052(4)
C20 0.064(6) 0.062(6) 0.062(6) 0.025(4) 0.023(4) 0.025(4)
C19 0.059(6) 0.058(6) 0.056(7) 0.019(4) 0.028(4) 0.026(5)
C24 0.045(8) 0.048(7) 0.060(9) 0.024(6) 0.008(7) 0.016(6)
C23 0.073(7) 0.064(6) 0.070(7) 0.032(5) 0.029(4) 0.027(4)
C22 0.078(11) 0.062(11) 0.072(14) 0.027(10) 0.022(11) 0.050(10)
C21 0.095(14) 0.068(11) 0.054(10) 0.020(7) 0.019(9) 0.038(9)
C47 0.096(7) 0.044(3) 0.046(4) 0.013(3) 0.015(4) 0.015(4)
C43 0.082(5) 0.057(4) 0.062(4) 0.022(3) 0.026(3) 0.028(3)
C44 0.113(7) 0.049(4) 0.078(5) 0.027(4) 0.039(5) 0.034(4)
C45 0.100(8) 0.063(6) 0.074(6) 0.037(5) 0.038(6) 0.033(6)
C46 0.110(8) 0.067(5) 0.063(4) 0.034(4) 0.032(5) 0.039(5)
C42 0.052(4) 0.045(4) 0.054(4) 0.021(3) 0.022(3) 0.017(3)
C13 0.049(2) 0.047(2) 0.063(2) 0.0127(19) 0.0256(19) 0.0048(18)
C14 0.063(3) 0.089(4) 0.072(3) 0.030(3) 0.031(3) 0.002(3)
C15 0.074(4) 0.115(5) 0.088(4) 0.046(4) 0.048(3) 0.017(3)
C16 0.081(4) 0.096(4) 0.181(6) 0.092(5) 0.084(4) 0.042(3)
C17 0.094(4) 0.053(3) 0.154(6) 0.005(4) 0.083(5) -0.004(3)
C18 0.085(4) 0.047(3) 0.128(5) 0.001(3) 0.069(4) -0.006(3)

loop_
_atom_type_symbol
_atom_type_description
_atom_type_scat_dispersion_real
_atom_type_scat_dispersion_imag
_atom_type_scat_source
C C 0.0033 0.0016 'International Tables Vol C Tables 4.2.6.8 and 6.1.1.4'
H H 0.0000 0.0000 'International Tables Vol C Tables 4.2.6.8 and 6.1.1.4'
Ba Ba -0.3244 2.2819 'International Tables Vol C Tables 4.2.6.8 and 6.1.1.4'
N N 0.0061 0.0033 'International Tables Vol C Tables 4.2.6.8 and 6.1.1.4'

loop_
_geom_angle_atom_site_label_1
_geom_angle_atom_site_label_2
_geom_angle_atom_site_label_3
_geom_angle
_geom_angle_site_symmetry_1
_geom_angle_site_symmetry_3
_geom_angle_publ_flag
N1 Ba1 N2 65.53(10) . . ?
N1 Ba1 C33 106.59(11) . 2_667 ?
N2 Ba1 C33 169.04(11) . 2_667 ?
N1 Ba1 C1 26.62(11) . . ?
N2 Ba1 C1 92.13(10) . . ?
C33 Ba1 C1 80.13(11) 2_667 . ?
N1 Ba1 C34 115.65(11) . 2_667 ?
N2 Ba1 C34 149.66(12) . 2_667 ?
C33 Ba1 C34 25.33(13) 2_667 2_667 ?
C1 Ba1 C34 92.50(11) . 2_667 ?
N1 Ba1 C32 118.58(11) . 2_667 ?
N2 Ba1 C32 165.50(12) . 2_667 ?
C33 Ba1 C32 24.87(13) 2_667 2_667 ?
C1 Ba1 C32 92.99(11) . 2_667 ?
C34 Ba1 C32 43.52(13) 2_667 2_667 ?
N1 Ba1 C30 90.23(11) . . ?
N2 Ba1 C30 24.70(9) . . ?
C33 Ba1 C30 161.37(11) 2_667 . ?
C1 Ba1 C30 116.83(11) . . ?
C34 Ba1 C30 138.54(11) 2_667 . ?
C32 Ba1 C30 147.57(11) 2_667 . ?
N1 Ba1 Ba1 149.97(8) . 2_667 ?
N2 Ba1 Ba1 85.01(7) . 2_667 ?
C33 Ba1 Ba1 101.72(8) 2_667 2_667 ?
C1 Ba1 Ba1 172.64(8) . 2_667 ?
C34 Ba1 Ba1 86.62(8) 2_667 2_667 ?
C32 Ba1 Ba1 91.41(8) 2_667 2_667 ?
C30 Ba1 Ba1 60.46(7) . 2_667 ?
N1 Ba1 H 126(2) . . ?
N2 Ba1 H 82.7(19) . . ?
C33 Ba1 H 97.1(19) 2_667 . ?
C1 Ba1 H 134(2) . . ?
C34 Ba1 H 72.7(19) 2_667 . ?
C32 Ba1 H 103.2(19) 2_667 . ?
C30 Ba1 H 66(2) . . ?
Ba1 Ba1 H 39(2) 2_667 . ?
C28 N2 C30 121.7(4) . . ?
C28 N2 Ba1 136.6(3) . . ?
C30 N2 Ba1 101.7(2) . . ?
C26 N1 C1 122.2(3) . . ?
C26 N1 Ba1 141.4(3) . . ?
C1 N1 Ba1 96.4(2) . . ?
C3 C2 C1 119.7(4) . . ?
C3 C2 C7 121.2(4) . . ?
C1 C2 C7 119.1(4) . . ?
C2 C3 C4 122.2(4) . . ?
C2 C3 H3 118.9 . . ?
C4 C3 H3 118.9 . . ?
C35 C30 C31 120.5(4) . . ?
C35 C30 N2 118.1(4) . . ?
C31 C30 N2 121.1(4) . . ?
C35 C30 Ba1 97.4(3) . . ?
C31 C30 Ba1 112.2(3) . . ?
N2 C30 Ba1 53.6(2) . . ?
N2 C28 C27 124.1(4) . . ?
N2 C28 C29 121.9(4) . . ?
C27 C28 C29 114.0(4) . . ?
C3 C4 C5 117.5(4) . . ?
C3 C4 C13 122.5(4) . . ?
C5 C4 C13 120.1(4) . . ?
C33 C32 C31 121.4(4) . . ?
C33 C32 Ba1 72.2(3) . 2_667 ?
C31 C32 Ba1 88.7(3) . 2_667 ?
C33 C32 H32 119.3 . . ?
C31 C32 H32 119.3 . . ?
Ba1 C32 H32 109.6 2_667 . ?
C5 C6 C1 119.3(4) . . ?
C5 C6 C19 118.7(10) . . ?
C1 C6 C19 120.9(10) . . ?
C5 C6 C42 121.6(5) . . ?
C1 C6 C42 119.1(5) . . ?
C32 C33 C34 120.0(4) . . ?
C32 C33 Ba1 82.9(3) . 2_667 ?
C34 C33 Ba1 81.6(3) . 2_667 ?
C32 C33 H33 120.0 . . ?
C34 C33 H33 120.0 . . ?
Ba1 C33 H33 105.6 2_667 . ?
C26 C25 H25A 109.5 . . ?
C26 C25 H25B 109.5 . . ?
H25A C25 H25B 109.5 . . ?
C26 C25 H25C 109.5 . . ?
H25A C25 H25C 109.5 . . ?
H25B C25 H25C 109.5 . . ?
N1 C26 C27 123.5(3) . . ?
N1 C26 C25 120.8(4) . . ?
C27 C26 C25 115.7(4) . . ?
C6 C5 C4 122.4(4) . . ?
C6 C5 H5 118.8 . . ?
C4 C5 H5 118.8 . . ?
C32 C31 C30 118.4(4) . . ?
C32 C31 C36 119.0(4) . . ?
C30 C31 C36 122.4(4) . . ?
C12 C7 C8 110.7(4) . . ?
C12 C7 C2 113.8(4) . . ?
C8 C7 C2 112.8(4) . . ?
C12 C7 H7 106.3 . . ?
C8 C7 H7 106.3 . . ?
C2 C7 H7 106.3 . . ?
C28 C29 H29A 109.5 . . ?
C28 C29 H29B 109.5 . . ?
H29A C29 H29B 109.5 . . ?
C28 C29 H29C 109.5 . . ?
H29A C29 H29C 109.5 . . ?
H29B C29 H29C 109.5 . . ?
C2 C1 N1 120.8(4) . . ?
C2 C1 C6 118.9(4) . . ?
N1 C1 C6 119.8(4) . . ?
C2 C1 Ba1 106.6(2) . . ?
N1 C1 Ba1 57.02(18) . . ?
C6 C1 Ba1 99.2(2) . . ?
C34 C35 C30 118.6(4) . . ?
C34 C35 C39 120.2(4) . . ?
C30 C35 C39 120.8(4) . . ?
C33 C34 C35 121.1(4) . . ?
C33 C34 Ba1 73.1(3) . 2_667 ?
C35 C34 Ba1 87.8(3) . 2_667 ?
C33 C34 H34 119.5 . . ?
C35 C34 H34 119.5 . . ?
Ba1 C34 H34 109.5 2_667 . ?
C26 C27 C28 128.8(4) . . ?
C26 C27 H27 115.6 . . ?
C28 C27 H27 115.6 . . ?
C41 C39 C40 110.2(5) . . ?
C41 C39 C35 113.5(4) . . ?
C40 C39 C35 110.3(5) . . ?
C41 C39 H39 107.5 . . ?
C40 C39 H39 107.5 . . ?
C35 C39 H39 107.5 . . ?
C7 C8 C9 112.6(5) . . ?
C7 C8 H8A 109.1 . . ?
C9 C8 H8A 109.1 . . ?
C7 C8 H8B 109.1 . . ?
C9 C8 H8B 109.1 . . ?
H8A C8 H8B 107.8 . . ?
C31 C36 C38 112.9(5) . . ?
C31 C36 C37 109.8(5) . . ?
C38 C36 C37 109.1(5) . . ?
C31 C36 H36 108.3 . . ?
C38 C36 H36 108.3 . . ?
C37 C36 H36 108.3 . . ?
C39 C41 H41A 109.5 . . ?
C39 C41 H41B 109.5 . . ?
H41A C41 H41B 109.5 . . ?
C39 C41 H41C 109.5 . . ?
H41A C41 H41C 109.5 . . ?
H41B C41 H41C 109.5 . . ?
C11 C10 C9 111.1(5) . . ?
C11 C10 H10A 109.4 . . ?
C9 C10 H10A 109.4 . . ?
C11 C10 H10B 109.4 . . ?
C9 C10 H10B 109.4 . . ?
H10A C10 H10B 108.0 . . ?
C10 C9 C8 111.5(5) . . ?
C10 C9 H9A 109.3 . . ?
C8 C9 H9A 109.3 . . ?
C10 C9 H9B 109.3 . . ?
C8 C9 H9B 109.3 . . ?
H9A C9 H9B 108.0 . . ?
C10 C11 C12 111.4(5) . . ?
C10 C11 H11A 109.3 . . ?
C12 C11 H11A 109.3 . . ?
C10 C11 H11B 109.3 . . ?
C12 C11 H11B 109.3 . . ?
H11A C11 H11B 108.0 . . ?
C52 C51 C56 120.0(7) . . ?
C52 C51 H51 120.0 . . ?
C56 C51 H51 120.0 . . ?
C7 C12 C11 111.3(5) . . ?
C7 C12 H12A 109.4 . . ?
C11 C12 H12A 109.4 . . ?
C7 C12 H12B 109.4 . . ?
C11 C12 H12B 109.4 . . ?
H12A C12 H12B 108.0 . . ?
C54 C55 C56 120.7(7) . . ?
C54 C55 H55 119.6 . . ?
C56 C55 H55 119.6 . . ?
C55 C54 C53 121.8(7) . . ?
C55 C54 H54 119.1 . . ?
C53 C54 H54 119.1 . . ?
C55 C56 C51 119.2(8) . . ?
C55 C56 H56 120.4 . . ?
C51 C56 H56 120.4 . . ?
C39 C40 H40A 109.5 . . ?
C39 C40 H40B 109.5 . . ?
H40A C40 H40B 109.5 . . ?
C39 C40 H40C 109.5 . . ?
H40A C40 H40C 109.5 . . ?
H40B C40 H40C 109.5 . . ?
C36 C38 H38A 109.5 . . ?
C36 C38 H38B 109.5 . . ?
H38A C38 H38B 109.5 . . ?
C36 C38 H38C 109.5 . . ?
H38A C38 H38C 109.5 . . ?
H38B C38 H38C 109.5 . . ?
C53 C52 C51 120.0(7) . . ?
C53 C52 H52 120.0 . . ?
C51 C52 H52 120.0 . . ?
C50 C49 C48 120.2(7) . . ?
C50 C49 H49 119.9 . . ?
C48 C49 H49 119.9 . . ?
C52 C53 C54 118.2(8) . . ?
C52 C53 H53 120.9 . . ?
C54 C53 H53 120.9 . . ?
C49 C50 C48 119.9(7) . 2_656 ?
C49 C50 H50 120.1 . . ?
C48 C50 H50 120.1 2_656 . ?
C49 C48 C50 119.8(7) . 2_656 ?
C49 C48 H48 120.1 . . ?
C50 C48 H48 120.1 2_656 . ?
C36 C37 H37A 109.5 . . ?
C36 C37 H37B 109.5 . . ?
H37A C37 H37B 109.5 . . ?
C36 C37 H37C 109.5 . . ?
H37A C37 H37C 109.5 . . ?
H37B C37 H37C 109.5 . . ?
C19 C20 C21 108.7(13) . . ?
C19 C20 H20A 109.9 . . ?
C21 C20 H20A 109.9 . . ?
C19 C20 H20B 109.9 . . ?
C21 C20 H20B 109.9 . . ?
H20A C20 H20B 108.3 . . ?
C6 C19 C20 113.1(14) . . ?
C6 C19 C24 106.6(13) . . ?
C20 C19 C24 110.3(14) . . ?
C6 C19 H19 108.9 . . ?
C20 C19 H19 108.9 . . ?
C24 C19 H19 108.9 . . ?
C19 C24 C23 109.4(12) . . ?
C19 C24 H24A 109.8 . . ?
C23 C24 H24A 109.8 . . ?
C19 C24 H24B 109.8 . . ?
C23 C24 H24B 109.8 . . ?
H24A C24 H24B 108.2 . . ?
C22 C23 C24 109.9(14) . . ?
C22 C23 H23A 109.7 . . ?
C24 C23 H23A 109.7 . . ?
C22 C23 H23B 109.7 . . ?
C24 C23 H23B 109.7 . . ?
H23A C23 H23B 108.2 . . ?
C21 C22 C23 110.4(15) . . ?
C21 C22 H22A 109.6 . . ?
C23 C22 H22A 109.6 . . ?
C21 C22 H22B 109.6 . . ?
C23 C22 H22B 109.6 . . ?
H22A C22 H22B 108.1 . . ?
C22 C21 C20 110.2(15) . . ?
C22 C21 H21A 109.6 . . ?
C20 C21 H21A 109.6 . . ?
C22 C21 H21B 109.6 . . ?
C20 C21 H21B 109.6 . . ?
H21A C21 H21B 108.1 . . ?
C42 C47 C46 113.7(7) . . ?
C42 C47 H47A 108.8 . . ?
C46 C47 H47A 108.8 . . ?
C42 C47 H47B 108.8 . . ?
C46 C47 H47B 108.8 . . ?
H47A C47 H47B 107.7 . . ?
C42 C43 C44 114.2(7) . . ?
C42 C43 H43A 108.7 . . ?
C44 C43 H43A 108.7 . . ?
C42 C43 H43B 108.7 . . ?
C44 C43 H43B 108.7 . . ?
H43A C43 H43B 107.6 . . ?
C45 C44 C43 110.7(8) . . ?
C45 C44 H44A 109.5 . . ?
C43 C44 H44A 109.5 . . ?
C45 C44 H44B 109.5 . . ?
C43 C44 H44B 109.5 . . ?
H44A C44 H44B 108.1 . . ?
C46 C45 C44 109.4(9) . . ?
C46 C45 H45A 109.8 . . ?
C44 C45 H45A 109.8 . . ?
C46 C45 H45B 109.8 . . ?
C44 C45 H45B 109.8 . . ?
H45A C45 H45B 108.3 . . ?
C45 C46 C47 111.9(8) . . ?
C45 C46 H46A 109.2 . . ?
C47 C46 H46A 109.2 . . ?
C45 C46 H46B 109.2 . . ?
C47 C46 H46B 109.2 . . ?
H46A C46 H46B 107.9 . . ?
C43 C42 C47 108.6(7) . . ?
C43 C42 C6 116.1(7) . . ?
C47 C42 C6 112.3(6) . . ?
C43 C42 H42 106.4 . . ?
C47 C42 H42 106.4 . . ?
C6 C42 H42 106.4 . . ?
C18 C13 C14 113.3(5) . . ?
C18 C13 C4 112.2(4) . . ?
C14 C13 C4 111.8(4) . . ?
C18 C13 H13 106.3 . . ?
C14 C13 H13 106.3 . . ?
C4 C13 H13 106.3 . . ?
C13 C14 C15 111.5(5) . . ?
C13 C14 H14A 109.3 . . ?
C15 C14 H14A 109.3 . . ?
C13 C14 H14B 109.3 . . ?
C15 C14 H14B 109.3 . . ?
H14A C14 H14B 108.0 . . ?
C16 C15 C14 111.0(5) . . ?
C16 C15 H15A 109.4 . . ?
C14 C15 H15A 109.4 . . ?
C16 C15 H15B 109.4 . . ?
C14 C15 H15B 109.4 . . ?
H15A C15 H15B 108.0 . . ?
C15 C16 C17 112.0(5) . . ?
C15 C16 H16A 109.2 . . ?
C17 C16 H16A 109.2 . . ?
C15 C16 H16B 109.2 . . ?
C17 C16 H16B 109.2 . . ?
H16A C16 H16B 107.9 . . ?
C16 C17 C18 110.8(6) . . ?
C16 C17 H17A 109.5 . . ?
C18 C17 H17A 109.5 . . ?
C16 C17 H17B 109.5 . . ?
C18 C17 H17B 109.5 . . ?
H17A C17 H17B 108.1 . . ?
C13 C18 C17 111.8(5) . . ?
C13 C18 H18A 109.3 . . ?
C17 C18 H18A 109.3 . . ?
C13 C18 H18B 109.3 . . ?
C17 C18 H18B 109.3 . . ?
H18A C18 H18B 107.9 . . ?

loop_
_geom_bond_atom_site_label_1
_geom_bond_atom_site_label_2
_geom_bond_distance
_geom_bond_site_symmetry_2
_geom_bond_publ_flag
Ba1 N1 2.642(4) . ?
Ba1 N2 2.741(4) . ?
Ba1 C33 3.112(5) 2_667 ?
Ba1 C1 3.130(4) . ?
Ba1 C34 3.218(5) 2_667 ?
Ba1 C32 3.244(5) 2_667 ?
Ba1 C30 3.336(4) . ?
Ba1 Ba1 3.789(3) 2_667 ?
Ba1 H 2.43(8) . ?
N2 C28 1.324(6) . ?
N2 C30 1.424(5) . ?
N1 C26 1.301(5) . ?
N1 C1 1.411(5) . ?
C2 C3 1.390(6) . ?
C2 C1 1.405(6) . ?
C2 C7 1.535(6) . ?
C3 C4 1.390(6) . ?
C3 H3 0.9500 . ?
C30 C35 1.410(6) . ?
C30 C31 1.419(6) . ?
C28 C27 1.411(6) . ?
C28 C29 1.518(6) . ?
C4 C5 1.399(6) . ?
C4 C13 1.522(5) . ?
C32 C33 1.375(7) . ?
C32 C31 1.404(6) . ?
C32 H32 0.9500 . ?
C6 C5 1.380(6) . ?
C6 C1 1.422(6) . ?
C6 C19 1.513(10) . ?
C6 C42 1.532(6) . ?
C33 C34 1.392(7) . ?
C33 H33 0.9500 . ?
C25 C26 1.520(5) . ?
C25 H25A 0.9800 . ?
C25 H25B 0.9800 . ?
C25 H25C 0.9800 . ?
C26 C27 1.406(6) . ?
C5 H5 0.9500 . ?
C31 C36 1.519(7) . ?
C7 C12 1.507(7) . ?
C7 C8 1.515(7) . ?
C7 H7 1.0000 . ?
C29 H29A 0.9800 . ?
C29 H29B 0.9800 . ?
C29 H29C 0.9800 . ?
C35 C34 1.403(6) . ?
C35 C39 1.529(7) . ?
C34 H34 0.9500 . ?
C27 H27 0.9500 . ?
C39 C41 1.522(8) . ?
C39 C40 1.523(9) . ?
C39 H39 1.0000 . ?
C8 C9 1.528(8) . ?
C8 H8A 0.9900 . ?
C8 H8B 0.9900 . ?
C36 C38 1.526(9) . ?
C36 C37 1.544(10) . ?
C36 H36 1.0000 . ?
C41 H41A 0.9800 . ?
C41 H41B 0.9800 . ?
C41 H41C 0.9800 . ?
C10 C11 1.490(8) . ?
C10 C9 1.503(8) . ?
C10 H10A 0.9900 . ?
C10 H10B 0.9900 . ?
C9 H9A 0.9900 . ?
C9 H9B 0.9900 . ?
C11 C12 1.524(8) . ?
C11 H11A 0.9900 . ?
C11 H11B 0.9900 . ?
C51 C52 1.367(9) . ?
C51 C56 1.377(9) . ?
C51 H51 0.9500 . ?
C12 H12A 0.9900 . ?
C12 H12B 0.9900 . ?
C55 C54 1.315(12) . ?
C55 C56 1.352(12) . ?
C55 H55 0.9500 . ?
C54 C53 1.384(13) . ?
C54 H54 0.9500 . ?
C56 H56 0.9500 . ?
C40 H40A 0.9800 . ?
C40 H40B 0.9800 . ?
C40 H40C 0.9800 . ?
C38 H38A 0.9800 . ?
C38 H38B 0.9800 . ?
C38 H38C 0.9800 . ?
C52 C53 1.359(10) . ?
C52 H52 0.9500 . ?
C49 C50 1.333(11) . ?
C49 C48 1.337(11) . ?
C49 H49 0.9500 . ?
C53 H53 0.9500 . ?
C50 C48 1.389(11) 2_656 ?
C50 H50 0.9500 . ?
C48 H48 0.9500 . ?
C37 H37A 0.9800 . ?
C37 H37B 0.9800 . ?
C37 H37C 0.9800 . ?
C20 C19 1.528(13) . ?
C20 C21 1.541(12) . ?
C20 H20A 0.9900 . ?
C20 H20B 0.9900 . ?
C19 C24 1.538(12) . ?
C19 H19 1.0000 . ?
C24 C23 1.541(12) . ?
C24 H24A 0.9900 . ?
C24 H24B 0.9900 . ?
C23 C22 1.534(12) . ?
C23 H23A 0.9900 . ?
C23 H23B 0.9900 . ?
C22 C21 1.530(12) . ?
C22 H22A 0.9900 . ?
C22 H22B 0.9900 . ?
C21 H21A 0.9900 . ?
C21 H21B 0.9900 . ?
C47 C42 1.516(11) . ?
C47 C46 1.535(8) . ?
C47 H47A 0.9900 . ?
C47 H47B 0.9900 . ?
C43 C42 1.495(13) . ?
C43 C44 1.526(9) . ?
C43 H43A 0.9900 . ?
C43 H43B 0.9900 . ?
C44 C45 1.516(10) . ?
C44 H44A 0.9900 . ?
C44 H44B 0.9900 . ?
C45 C46 1.504(10) . ?
C45 H45A 0.9900 . ?
C45 H45B 0.9900 . ?
C46 H46A 0.9900 . ?
C46 H46B 0.9900 . ?
C42 H42 1.0000 . ?
C13 C18 1.508(6) . ?
C13 C14 1.510(6) . ?
C13 H13 1.0000 . ?
C14 C15 1.536(6) . ?
C14 H14A 0.9900 . ?
C14 H14B 0.9900 . ?
C15 C16 1.502(8) . ?
C15 H15A 0.9900 . ?
C15 H15B 0.9900 . ?
C16 C17 1.519(9) . ?
C16 H16A 0.9900 . ?
C16 H16B 0.9900 . ?
C17 C18 1.531(7) . ?
C17 H17A 0.9900 . ?
C17 H17B 0.9900 . ?
C18 H18A 0.9900 . ?
C18 H18B 0.9900 . ?

loop_
_geom_torsion_atom_site_label_1
_geom_torsion_atom_site_label_2
_geom_torsion_atom_site_label_3
_geom_torsion_atom_site_label_4
_geom_torsion
_geom_torsion_site_symmetry_1
_geom_torsion_site_symmetry_2
_geom_torsion_site_symmetry_3
_geom_torsion_site_symmetry_4
_geom_torsion_publ_flag
C1 C2 C3 C4 0.2(6) . . . . ?
C7 C2 C3 C4 -178.5(4) . . . . ?
C28 N2 C30 C35 103.6(5) . . . . ?
Ba1 N2 C30 C35 -77.8(4) . . . . ?
C28 N2 C30 C31 -82.7(5) . . . . ?
Ba1 N2 C30 C31 96.0(4) . . . . ?
C28 N2 C30 Ba1 -178.7(5) . . . . ?
C30 N2 C28 C27 -178.0(4) . . . . ?
Ba1 N2 C28 C27 3.9(7) . . . . ?
C30 N2 C28 C29 1.4(7) . . . . ?
Ba1 N2 C28 C29 -176.7(3) . . . . ?
C2 C3 C4 C5 0.1(6) . . . . ?
C2 C3 C4 C13 179.8(4) . . . . ?
C31 C32 C33 C34 1.1(7) . . . . ?
Ba1 C32 C33 C34 -76.0(4) 2_667 . . . ?
C31 C32 C33 Ba1 77.1(4) . . . 2_667 ?
C1 N1 C26 C27 -177.4(4) . . . . ?
Ba1 N1 C26 C27 2.4(7) . . . . ?
C1 N1 C26 C25 2.6(6) . . . . ?
Ba1 N1 C26 C25 -177.6(3) . . . . ?
C1 C6 C5 C4 -1.2(6) . . . . ?
C19 C6 C5 C4 167.1(11) . . . . ?
C42 C6 C5 C4 -179.5(6) . . . . ?
C3 C4 C5 C6 0.5(6) . . . . ?
C13 C4 C5 C6 -179.2(4) . . . . ?
C33 C32 C31 C30 -0.6(7) . . . . ?
Ba1 C32 C31 C30 67.6(4) 2_667 . . . ?
C33 C32 C31 C36 175.2(5) . . . . ?
Ba1 C32 C31 C36 -116.6(4) 2_667 . . . ?
C35 C30 C31 C32 -1.1(7) . . . . ?
N2 C30 C31 C32 -174.7(4) . . . . ?
Ba1 C30 C31 C32 -114.9(4) . . . . ?
C35 C30 C31 C36 -176.8(5) . . . . ?
N2 C30 C31 C36 9.7(7) . . . . ?
Ba1 C30 C31 C36 69.5(5) . . . . ?
C3 C2 C7 C12 40.0(6) . . . . ?
C1 C2 C7 C12 -138.7(5) . . . . ?
C3 C2 C7 C8 -87.1(5) . . . . ?
C1 C2 C7 C8 94.2(5) . . . . ?
C3 C2 C1 N1 171.0(4) . . . . ?
C7 C2 C1 N1 -10.3(6) . . . . ?
C3 C2 C1 C6 -0.9(6) . . . . ?
C7 C2 C1 C6 177.8(4) . . . . ?
C3 C2 C1 Ba1 109.9(4) . . . . ?
C7 C2 C1 Ba1 -71.4(4) . . . . ?
C26 N1 C1 C2 89.3(5) . . . . ?
Ba1 N1 C1 C2 -90.6(4) . . . . ?
C26 N1 C1 C6 -98.9(5) . . . . ?
Ba1 N1 C1 C6 81.2(3) . . . . ?
C26 N1 C1 Ba1 179.9(4) . . . . ?
C5 C6 C1 C2 1.4(6) . . . . ?
C19 C6 C1 C2 -166.7(10) . . . . ?
C42 C6 C1 C2 179.7(5) . . . . ?
C5 C6 C1 N1 -170.5(4) . . . . ?
C19 C6 C1 N1 21.4(11) . . . . ?
C42 C6 C1 N1 7.8(7) . . . . ?
C5 C6 C1 Ba1 -113.4(3) . . . . ?
C19 C6 C1 Ba1 78.5(10) . . . . ?
C42 C6 C1 Ba1 64.9(6) . . . . ?
C31 C30 C35 C34 2.2(7) . . . . ?
N2 C30 C35 C34 176.0(4) . . . . ?
Ba1 C30 C35 C34 123.5(5) . . . . ?
C31 C30 C35 C39 174.7(5) . . . . ?
N2 C30 C35 C39 -11.5(7) . . . . ?
Ba1 C30 C35 C39 -64.0(5) . . . . ?
C32 C33 C34 C35 0.0(8) . . . . ?
Ba1 C33 C34 C35 -76.7(5) 2_667 . . . ?
C32 C33 C34 Ba1 76.8(4) . . . 2_667 ?
C30 C35 C34 C33 -1.7(8) . . . . ?
C39 C35 C34 C33 -174.2(5) . . . . ?
C30 C35 C34 Ba1 -70.4(5) . . . 2_667 ?
C39 C35 C34 Ba1 117.0(5) . . . 2_667 ?
N1 C26 C27 C28 0.3(8) . . . . ?
C25 C26 C27 C28 -179.7(5) . . . . ?
N2 C28 C27 C26 -3.3(8) . . . . ?
C29 C28 C27 C26 177.3(5) . . . . ?
C34 C35 C39 C41 -32.0(8) . . . . ?
C30 C35 C39 C41 155.6(5) . . . . ?
C34 C35 C39 C40 92.2(6) . . . . ?
C30 C35 C39 C40 -80.2(6) . . . . ?
C12 C7 C8 C9 52.7(7) . . . . ?
C2 C7 C8 C9 -178.6(5) . . . . ?
C32 C31 C36 C38 58.5(7) . . . . ?
C30 C31 C36 C38 -125.8(6) . . . . ?
C32 C31 C36 C37 -63.4(6) . . . . ?
C30 C31 C36 C37 112.2(5) . . . . ?
C11 C10 C9 C8 54.5(8) . . . . ?
C7 C8 C9 C10 -52.9(8) . . . . ?
C9 C10 C11 C12 -56.9(8) . . . . ?
C8 C7 C12 C11 -54.4(7) . . . . ?
C2 C7 C12 C11 177.4(5) . . . . ?
C10 C11 C12 C7 57.3(8) . . . . ?
C56 C55 C54 C53 -1.4(14) . . . . ?
C54 C55 C56 C51 0.5(12) . . . . ?
C52 C51 C56 C55 -0.2(11) . . . . ?
C56 C51 C52 C53 0.9(11) . . . . ?
C51 C52 C53 C54 -1.8(12) . . . . ?
C55 C54 C53 C52 2.1(14) . . . . ?
C48 C49 C50 C48 2.8(14) . . . 2_656 ?
C50 C49 C48 C50 -2.8(14) . . . 2_656 ?
C5 C6 C19 C20 -23(2) . . . . ?
C1 C6 C19 C20 145.4(16) . . . . ?
C5 C6 C19 C24 98.6(17) . . . . ?
C1 C6 C19 C24 -93.2(17) . . . . ?
C21 C20 C19 C6 179.6(17) . . . . ?
C21 C20 C19 C24 60(2) . . . . ?
C6 C19 C24 C23 176.8(16) . . . . ?
C20 C19 C24 C23 -60(2) . . . . ?
C19 C24 C23 C22 58(2) . . . . ?
C24 C23 C22 C21 -58(3) . . . . ?
C23 C22 C21 C20 59(3) . . . . ?
C19 C20 C21 C22 -59(3) . . . . ?
C42 C43 C44 C45 57.7(14) . . . . ?
C43 C44 C45 C46 -56.4(15) . . . . ?
C44 C45 C46 C47 55.5(14) . . . . ?
C42 C47 C46 C45 -54.8(14) . . . . ?
C44 C43 C42 C47 -53.5(12) . . . . ?
C44 C43 C42 C6 178.8(8) . . . . ?
C46 C47 C42 C43 51.6(12) . . . . ?
C46 C47 C42 C6 -178.6(8) . . . . ?
C5 C6 C42 C43 62.7(12) . . . . ?
C1 C6 C42 C43 -115.5(10) . . . . ?
C5 C6 C42 C47 -63.1(12) . . . . ?
C1 C6 C42 C47 118.7(9) . . . . ?
C3 C4 C13 C18 -62.5(6) . . . . ?
C5 C4 C13 C18 117.2(6) . . . . ?
C3 C4 C13 C14 66.0(6) . . . . ?
C5 C4 C13 C14 -114.3(5) . . . . ?
C18 C13 C14 C15 -52.2(8) . . . . ?
C4 C13 C14 C15 179.8(5) . . . . ?
C13 C14 C15 C16 53.7(8) . . . . ?
C14 C15 C16 C17 -56.3(8) . . . . ?
C15 C16 C17 C18 56.0(8) . . . . ?
C14 C13 C18 C17 52.3(8) . . . . ?
C4 C13 C18 C17 -180.0(6) . . . . ?
C16 C17 C18 C13 -53.2(9) . . . . ?
